data_4035739
loop_
_publ_author_name
'Mamedov, Vakhid A.'
'Mamedova, Vera L.'
'Kadyrova, Saniya F.'
'Galimullina, Venera R.'
'Khikmatova, Gul'naz Z.'
'Korshin, Dmitry E.'
'Gubaidullin, Aidar T.'
'Krivolapov, Dmitry B.'
'Rizvanov, Il'dar Kh'
'Bazanova, Olga B.'
'Sinyashin, Oleg G.'
'Latypov, Shamil K.'

_publ_section_title
;
 Synthesis of 3-Hydroxy-4-arylquinolin-2-ones Including Viridicatol via a
 Darzens Condensation/Friedel-Crafts Alkylation Strategy.
;
_journal_issue 21
_journal_name_full 'The Journal of organic chemistry'
_journal_page_first 13132
_journal_page_last 13145
_journal_paper_doi 10.1021/acs.joc.8b01871
_journal_volume 83
_journal_year 2018
_chemical_formula_moiety 'C22 H17 Cl N2 O4'
_chemical_formula_sum 'C22 H17 Cl N2 O4'
_chemical_formula_weight 408.82
_space_group_crystal_system triclinic
_space_group_IT_number 2
_space_group_name_Hall '-P 1'
_space_group_name_H-M_alt 'P -1'
_atom_sites_solution_hydrogens geom
_audit_creation_method SHELXL-2014/7
_cell_angle_alpha 72.380(3)
_cell_angle_beta 79.695(3)
_cell_angle_gamma 89.502(3)
_cell_formula_units_Z 2
_cell_length_a 9.164(2)
_cell_length_b 10.361(3)
_cell_length_c 10.743(3)
_cell_measurement_reflns_used 2852
_cell_measurement_temperature 150(2)
_cell_measurement_theta_max 28.99
_cell_measurement_theta_min 2.26
_cell_volume 955.4(4)
_computing_cell_refinement 'Bruker SAINT'
_computing_data_collection 'Bruker APEX2'
_computing_data_reduction 'Bruker SAINT'
_computing_molecular_graphics 'Bruker SHELXTL'
_computing_publication_material 'Bruker SHELXTL'
_computing_structure_refinement 'SHELXL-2014/7 (Sheldrick, 2014)'
_diffrn_ambient_temperature 150(2)
_diffrn_measured_fraction_theta_full 0.984
_diffrn_measured_fraction_theta_max 0.881
_diffrn_measurement_device_type 'Bruker APEX-II CCD'
_diffrn_measurement_method '\f and \w scans'
_diffrn_radiation_monochromator graphite
_diffrn_radiation_source 'sealed tube'
_diffrn_radiation_type MoK\a
_diffrn_radiation_wavelength 0.71073
_diffrn_reflns_av_R_equivalents 0.0653
_diffrn_reflns_av_unetI/netI 0.0748
_diffrn_reflns_Laue_measured_fraction_full 0.984
_diffrn_reflns_Laue_measured_fraction_max 0.881
_diffrn_reflns_limit_h_max 12
_diffrn_reflns_limit_h_min -12
_diffrn_reflns_limit_k_max 14
_diffrn_reflns_limit_k_min -14
_diffrn_reflns_limit_l_max 14
_diffrn_reflns_limit_l_min -14
_diffrn_reflns_number 8953
_diffrn_reflns_point_group_measured_fraction_full 0.984
_diffrn_reflns_point_group_measured_fraction_max 0.881
_diffrn_reflns_theta_full 25.242
_diffrn_reflns_theta_max 29.627
_diffrn_reflns_theta_min 2.024
_exptl_absorpt_coefficient_mu 0.233
_exptl_absorpt_correction_type none
_exptl_crystal_colour colorless
_exptl_crystal_density_diffrn 1.421
_exptl_crystal_description prism
_exptl_crystal_F_000 424
_exptl_crystal_size_max 0.430
_exptl_crystal_size_mid 0.310
_exptl_crystal_size_min 0.260
_refine_diff_density_max 0.295
_refine_diff_density_min -0.211
_refine_diff_density_rms 0.051
_refine_ls_extinction_method none
_refine_ls_goodness_of_fit_ref 0.933
_refine_ls_hydrogen_treatment constr
_refine_ls_matrix_type full
_refine_ls_number_parameters 262
_refine_ls_number_reflns 4746
_refine_ls_number_restraints 0
_refine_ls_restrained_S_all 0.933
_refine_ls_R_factor_all 0.0593
_refine_ls_R_factor_gt 0.0433
_refine_ls_shift/su_max 0.000
_refine_ls_shift/su_mean 0.000
_refine_ls_structure_factor_coef Fsqd
_refine_ls_weighting_details 'w=1/[\s^2^(Fo^2^)+(0.0375P)^2^] where P=(Fo^2^+2Fc^2^)/3'
_refine_ls_weighting_scheme calc
_refine_ls_wR_factor_gt 0.0925
_refine_ls_wR_factor_ref 0.1000
_reflns_Friedel_coverage 0.000
_reflns_number_gt 3549
_reflns_number_total 4746
_reflns_threshold_expression 'I > 2\s(I)'
_cod_data_source_file jo8b01871_si_004.cif
_cod_data_source_block v489_fin_D
_cod_database_code 4035739
_shelx_shelxl_version_number 2014/7
_shelx_space_group_comment
;
The symmetry employed for this shelxl refinement is uniquely defined
by the following loop, which should always be used as a source of
symmetry information in preference to the above space-group names.
They are only intended as comments.
;
_shelx_estimated_absorpt_t_min 0.907
_shelx_estimated_absorpt_t_max 0.942

loop_
_space_group_symop_operation_xyz
'x, y, z'
'-x, -y, -z'

loop_
_atom_site_label
_atom_site_type_symbol
_atom_site_fract_x
_atom_site_fract_y
_atom_site_fract_z
_atom_site_U_iso_or_equiv
_atom_site_adp_type
_atom_site_occupancy
_atom_site_site_symmetry_order
_atom_site_calc_flag
_atom_site_refinement_flags_posn
_atom_site_refinement_flags_adp
C1 C 0.47817(18) 0.89759(15) -0.13374(15) 0.0271(3) Uani 1 1 d . .
C2 C 0.54843(16) 0.78832(15) -0.03644(15) 0.0248(3) Uani 1 1 d . .
C3 C 0.52672(16) 0.76571(15) 0.10768(15) 0.0262(3) Uani 1 1 d . .
H3 H 0.4570 0.8276 0.1413 0.031 Uiso 1 1 calc R U
C4 C 0.2520(2) 0.99705(16) -0.20325(16) 0.0339(4) Uani 1 1 d . .
H41 H 0.3251 1.0699 -0.2611 0.041 Uiso 1 1 calc R U
H40 H 0.1759 1.0383 -0.1514 0.041 Uiso 1 1 calc R U
C11 C 0.23389(16) 0.79998(15) 0.00022(14) 0.0237(3) Uani 1 1 d . .
C12 C 0.21247(17) 0.66738(15) 0.00388(15) 0.0261(3) Uani 1 1 d . .
H12 H 0.2628 0.6361 -0.0660 0.031 Uiso 1 1 calc R U
C13 C 0.11682(17) 0.57956(16) 0.11043(16) 0.0308(4) Uani 1 1 d . .
H13 H 0.1022 0.4879 0.1135 0.037 Uiso 1 1 calc R U
C14 C 0.04299(17) 0.62491(18) 0.21182(16) 0.0337(4) Uani 1 1 d . .
H14 H -0.0220 0.5646 0.2848 0.040 Uiso 1 1 calc R U
C15 C 0.06405(18) 0.75818(18) 0.20649(16) 0.0355(4) Uani 1 1 d . .
H15 H 0.0121 0.7897 0.2756 0.043 Uiso 1 1 calc R U
C16 C 0.15941(18) 0.84607(17) 0.10226(15) 0.0313(4) Uani 1 1 d . .
H16 H 0.1743 0.9375 0.0999 0.038 Uiso 1 1 calc R U
C31 C 0.53743(16) 0.63199(15) 0.20560(14) 0.0245(3) Uani 1 1 d . .
C32 C 0.41019(17) 0.57456(15) 0.29713(14) 0.0240(3) Uani 1 1 d . .
H32 H 0.3207 0.6215 0.2981 0.029 Uiso 1 1 calc R U
C33 C 0.41655(17) 0.44769(15) 0.38683(14) 0.0250(3) Uani 1 1 d . .
C34 C 0.54482(18) 0.37692(16) 0.39016(15) 0.0297(4) Uani 1 1 d . .
H34 H 0.5460 0.2897 0.4526 0.036 Uiso 1 1 calc R U
C35 C 0.67096(19) 0.43598(18) 0.30066(16) 0.0330(4) Uani 1 1 d . .
H35 H 0.7609 0.3897 0.3022 0.040 Uiso 1 1 calc R U
C36 C 0.66818(17) 0.56223(17) 0.20838(16) 0.0303(4) Uani 1 1 d . .
H36 H 0.7558 0.6015 0.1466 0.036 Uiso 1 1 calc R U
C41 C 0.17884(18) 0.93592(15) -0.28858(15) 0.0281(3) Uani 1 1 d . .
C42 C 0.03855(18) 0.87243(17) -0.24266(16) 0.0343(4) Uani 1 1 d . .
H42 H -0.0136 0.8690 -0.1569 0.041 Uiso 1 1 calc R U
C43 C -0.0261(2) 0.81401(19) -0.32068(18) 0.0416(4) Uani 1 1 d . .
H43 H -0.1223 0.7706 -0.2883 0.050 Uiso 1 1 calc R U
C44 C 0.0489(2) 0.81862(19) -0.44578(17) 0.0423(4) Uani 1 1 d . .
H44 H 0.0051 0.7770 -0.4986 0.051 Uiso 1 1 calc R U
C45 C 0.1874(2) 0.88369(18) -0.49374(16) 0.0364(4) Uani 1 1 d . .
H45 H 0.2381 0.8890 -0.5805 0.044 Uiso 1 1 calc R U
C46 C 0.25215(18) 0.94104(16) -0.41543(16) 0.0312(4) Uani 1 1 d . .
H46 H 0.3482 0.9847 -0.4484 0.037 Uiso 1 1 calc R U
N1 N 0.32817(15) 0.89495(12) -0.11105(12) 0.0263(3) Uani 1 1 d . .
N2 N 0.28055(16) 0.38738(14) 0.48240(13) 0.0327(3) Uani 1 1 d . .
O1 O 0.55795(14) 0.98049(11) -0.22450(12) 0.0419(3) Uani 1 1 d . .
O2 O 0.66140(12) 0.83287(11) 0.01570(11) 0.0332(3) Uani 1 1 d . .
O21 O 0.28594(15) 0.27538(13) 0.56111(13) 0.0511(4) Uani 1 1 d . .
O22 O 0.16959(13) 0.45303(14) 0.47978(12) 0.0453(3) Uani 1 1 d . .
Cl1 Cl 0.59525(4) 0.65310(4) -0.10110(4) 0.02839(11) Uani 1 1 d . .

loop_
_atom_site_aniso_label
_atom_site_aniso_U_11
_atom_site_aniso_U_22
_atom_site_aniso_U_33
_atom_site_aniso_U_23
_atom_site_aniso_U_13
_atom_site_aniso_U_12
C1 0.0344(9) 0.0208(7) 0.0245(8) -0.0085(6) 0.0017(7) -0.0001(6)
C2 0.0230(8) 0.0218(7) 0.0293(8) -0.0105(6) 0.0005(6) -0.0040(6)
C3 0.0235(8) 0.0270(8) 0.0290(8) -0.0116(7) -0.0019(6) -0.0041(6)
C4 0.0470(10) 0.0242(8) 0.0299(9) -0.0042(7) -0.0126(8) 0.0079(7)
C11 0.0229(7) 0.0254(8) 0.0222(7) -0.0058(6) -0.0055(6) 0.0036(6)
C12 0.0255(8) 0.0278(8) 0.0262(8) -0.0095(7) -0.0059(6) 0.0039(6)
C13 0.0244(8) 0.0273(8) 0.0383(9) -0.0049(7) -0.0086(7) -0.0005(6)
C14 0.0198(8) 0.0475(11) 0.0275(8) -0.0016(8) -0.0051(6) -0.0001(7)
C15 0.0288(9) 0.0526(11) 0.0272(9) -0.0162(8) -0.0042(7) 0.0109(8)
C16 0.0332(9) 0.0344(9) 0.0302(8) -0.0152(7) -0.0070(7) 0.0077(7)
C31 0.0253(8) 0.0289(8) 0.0244(8) -0.0136(6) -0.0082(6) 0.0010(6)
C32 0.0244(8) 0.0297(8) 0.0232(7) -0.0132(6) -0.0089(6) 0.0049(6)
C33 0.0284(8) 0.0305(8) 0.0193(7) -0.0109(6) -0.0069(6) 0.0007(6)
C34 0.0386(9) 0.0303(8) 0.0258(8) -0.0115(7) -0.0154(7) 0.0087(7)
C35 0.0285(9) 0.0434(10) 0.0326(9) -0.0159(8) -0.0131(7) 0.0119(7)
C36 0.0241(8) 0.0400(9) 0.0304(9) -0.0149(7) -0.0068(7) 0.0005(7)
C41 0.0320(9) 0.0247(8) 0.0241(8) -0.0025(6) -0.0053(7) 0.0083(7)
C42 0.0322(9) 0.0407(10) 0.0251(8) -0.0051(7) -0.0015(7) 0.0075(7)
C43 0.0296(9) 0.0500(11) 0.0373(10) -0.0013(9) -0.0069(8) -0.0018(8)
C44 0.0451(11) 0.0505(11) 0.0318(9) -0.0083(8) -0.0158(8) -0.0009(9)
C45 0.0400(10) 0.0450(10) 0.0220(8) -0.0073(7) -0.0056(7) 0.0085(8)
C46 0.0265(8) 0.0341(9) 0.0281(8) -0.0035(7) -0.0028(7) 0.0036(7)
N1 0.0345(7) 0.0194(6) 0.0236(6) -0.0043(5) -0.0060(5) 0.0031(5)
N2 0.0372(8) 0.0374(8) 0.0225(7) -0.0075(6) -0.0060(6) 0.0016(7)
O1 0.0486(8) 0.0283(6) 0.0351(7) 0.0007(5) 0.0097(6) -0.0016(6)
O2 0.0288(6) 0.0350(6) 0.0364(6) -0.0123(5) -0.0046(5) -0.0110(5)
O21 0.0582(9) 0.0362(7) 0.0420(8) 0.0071(6) 0.0012(6) 0.0023(6)
O22 0.0302(7) 0.0568(8) 0.0371(7) -0.0014(6) 0.0009(5) 0.0068(6)
Cl1 0.0299(2) 0.0270(2) 0.0294(2) -0.01249(16) -0.00145(15) 0.00372(15)

loop_
_atom_type_symbol
_atom_type_description
_atom_type_scat_dispersion_real
_atom_type_scat_dispersion_imag
_atom_type_scat_source
C C 0.0033 0.0016 'International Tables Vol C Tables 4.2.6.8 and 6.1.1.4'
H H 0.0000 0.0000 'International Tables Vol C Tables 4.2.6.8 and 6.1.1.4'
N N 0.0061 0.0033 'International Tables Vol C Tables 4.2.6.8 and 6.1.1.4'
O O 0.0106 0.0060 'International Tables Vol C Tables 4.2.6.8 and 6.1.1.4'
Cl Cl 0.1484 0.1585 'International Tables Vol C Tables 4.2.6.8 and 6.1.1.4'

loop_
_geom_angle_atom_site_label_1
_geom_angle_atom_site_label_2
_geom_angle_atom_site_label_3
_geom_angle
O1 C1 N1 124.71(15)
O1 C1 C2 119.03(15)
N1 C1 C2 116.26(13)
O2 C2 C3 61.23(9)
O2 C2 C1 116.02(12)
C3 C2 C1 125.42(13)
O2 C2 Cl1 114.43(11)
C3 C2 Cl1 120.00(11)
C1 C2 Cl1 110.12(10)
O2 C3 C2 57.14(9)
O2 C3 C31 118.85(13)
C2 C3 C31 123.54(13)
O2 C3 H3 115.0
C2 C3 H3 115.0
C31 C3 H3 115.0
N1 C4 C41 111.96(12)
N1 C4 H41 109.2
C41 C4 H41 109.2
N1 C4 H40 109.2
C41 C4 H40 109.2
H41 C4 H40 107.9
C12 C11 C16 120.21(14)
C12 C11 N1 121.04(13)
C16 C11 N1 118.70(14)
C11 C12 C13 119.62(14)
C11 C12 H12 120.2
C13 C12 H12 120.2
C14 C13 C12 120.29(15)
C14 C13 H13 119.9
C12 C13 H13 119.9
C15 C14 C13 119.62(15)
C15 C14 H14 120.2
C13 C14 H14 120.2
C16 C15 C14 120.78(15)
C16 C15 H15 119.6
C14 C15 H15 119.6
C15 C16 C11 119.47(15)
C15 C16 H16 120.3
C11 C16 H16 120.3
C32 C31 C36 119.47(14)
C32 C31 C3 117.67(13)
C36 C31 C3 122.85(14)
C33 C32 C31 118.61(14)
C33 C32 H32 120.7
C31 C32 H32 120.7
C34 C33 C32 122.59(14)
C34 C33 N2 119.35(14)
C32 C33 N2 118.06(13)
C35 C34 C33 118.28(15)
C35 C34 H34 120.9
C33 C34 H34 120.9
C34 C35 C36 120.67(15)
C34 C35 H35 119.7
C36 C35 H35 119.7
C35 C36 C31 120.36(15)
C35 C36 H36 119.8
C31 C36 H36 119.8
C42 C41 C46 118.58(15)
C42 C41 C4 121.06(14)
C46 C41 C4 120.36(15)
C43 C42 C41 120.55(15)
C43 C42 H42 119.7
C41 C42 H42 119.7
C44 C43 C42 120.12(17)
C44 C43 H43 119.9
C42 C43 H43 119.9
C45 C44 C43 119.94(17)
C45 C44 H44 120.0
C43 C44 H44 120.0
C44 C45 C46 119.83(16)
C44 C45 H45 120.1
C46 C45 H45 120.1
C45 C46 C41 120.95(16)
C45 C46 H46 119.5
C41 C46 H46 119.5
C1 N1 C11 124.53(13)
C1 N1 C4 119.22(13)
C11 N1 C4 116.24(13)
O21 N2 O22 123.68(14)
O21 N2 C33 118.09(14)
O22 N2 C33 118.22(13)
C2 O2 C3 61.63(9)

loop_
_geom_bond_atom_site_label_1
_geom_bond_atom_site_label_2
_geom_bond_distance
C1 O1 1.2132(18)
C1 N1 1.351(2)
C1 C2 1.517(2)
C2 O2 1.4038(18)
C2 C3 1.471(2)
C2 Cl1 1.7612(15)
C3 O2 1.4650(18)
C3 C31 1.479(2)
C3 H3 1.0000
C4 N1 1.479(2)
C4 C41 1.507(2)
C4 H41 0.9900
C4 H40 0.9900
C11 C12 1.377(2)
C11 C16 1.392(2)
C11 N1 1.4411(19)
C12 C13 1.390(2)
C12 H12 0.9500
C13 C14 1.380(2)
C13 H13 0.9500
C14 C15 1.378(2)
C14 H14 0.9500
C15 C16 1.376(2)
C15 H15 0.9500
C16 H16 0.9500
C31 C32 1.389(2)
C31 C36 1.394(2)
C32 C33 1.383(2)
C32 H32 0.9500
C33 C34 1.380(2)
C33 N2 1.471(2)
C34 C35 1.376(2)
C34 H34 0.9500
C35 C36 1.385(2)
C35 H35 0.9500
C36 H36 0.9500
C41 C42 1.386(2)
C41 C46 1.393(2)
C42 C43 1.382(2)
C42 H42 0.9500
C43 C44 1.383(3)
C43 H43 0.9500
C44 C45 1.379(2)
C44 H44 0.9500
C45 C46 1.379(2)
C45 H45 0.9500
C46 H46 0.9500
N2 O21 1.2182(17)
N2 O22 1.2182(18)

loop_
_geom_torsion_atom_site_label_1
_geom_torsion_atom_site_label_2
_geom_torsion_atom_site_label_3
_geom_torsion_atom_site_label_4
_geom_torsion
O1 C1 C2 O2 48.74(19)
N1 C1 C2 O2 -130.84(14)
O1 C1 C2 C3 120.68(16)
N1 C1 C2 C3 -58.90(19)
O1 C1 C2 Cl1 -83.26(15)
N1 C1 C2 Cl1 97.16(13)
C1 C2 C3 O2 -102.93(16)
Cl1 C2 C3 O2 103.17(13)
O2 C2 C3 C31 -105.13(16)
C1 C2 C3 C31 151.94(14)
Cl1 C2 C3 C31 -2.0(2)
C16 C11 C12 C13 -0.4(2)
N1 C11 C12 C13 -177.77(13)
C11 C12 C13 C14 0.3(2)
C12 C13 C14 C15 0.3(2)
C13 C14 C15 C16 -0.9(2)
C14 C15 C16 C11 0.8(2)
C12 C11 C16 C15 -0.2(2)
N1 C11 C16 C15 177.25(14)
O2 C3 C31 C32 175.96(12)
C2 C3 C31 C32 -116.25(16)
O2 C3 C31 C36 -4.6(2)
C2 C3 C31 C36 63.1(2)
C36 C31 C32 C33 -1.4(2)
C3 C31 C32 C33 177.98(13)
C31 C32 C33 C34 1.0(2)
C31 C32 C33 N2 -179.39(12)
C32 C33 C34 C35 0.3(2)
N2 C33 C34 C35 -179.37(13)
C33 C34 C35 C36 -1.0(2)
C34 C35 C36 C31 0.6(2)
C32 C31 C36 C35 0.7(2)
C3 C31 C36 C35 -178.67(14)
N1 C4 C41 C42 84.03(19)
N1 C4 C41 C46 -95.31(17)
C46 C41 C42 C43 0.8(2)
C4 C41 C42 C43 -178.53(15)
C41 C42 C43 C44 -0.1(3)
C42 C43 C44 C45 -1.2(3)
C43 C44 C45 C46 1.6(3)
C44 C45 C46 C41 -0.9(3)
C42 C41 C46 C45 -0.4(2)
C4 C41 C46 C45 179.00(15)
O1 C1 N1 C11 -177.11(14)
C2 C1 N1 C11 2.4(2)
O1 C1 N1 C4 1.5(2)
C2 C1 N1 C4 -178.98(12)
C12 C11 N1 C1 -75.4(2)
C16 C11 N1 C1 107.17(17)
C12 C11 N1 C4 105.95(16)
C16 C11 N1 C4 -71.45(17)
C41 C4 N1 C1 107.98(16)
C41 C4 N1 C11 -73.32(17)
C34 C33 N2 O21 -0.6(2)
C32 C33 N2 O21 179.72(14)
C34 C33 N2 O22 178.25(14)
C32 C33 N2 O22 -1.4(2)
C1 C2 O2 C3 117.88(14)
Cl1 C2 O2 C3 -112.15(12)
C31 C3 O2 C2 113.27(15)
